data_1573530
loop_
_publ_author_name
'Setifi, Fatima'
'Setifi, Zouaoui'
'B\"ohme, Uwe'
'Al-Douh, Mohammad Hadi'
'Satour, Achouak'

_publ_section_title
;
 trans-Bis(quinoline-8-amine-\k2
 N,N&#x2032;)bis(1,1,3,3-tetracyano-2-methoxypropenido-\kN)iron(II)
;
_journal_coeditor_code ZL4078
_journal_issue 12
_journal_name_full IUCrData
_journal_paper_doi 10.1107/S2414314624012197
_journal_volume 9
_journal_year 2024
_chemical_formula_iupac '[Fe (C8 H3 N4 O)2 (C9 H8 N2)2]'
_chemical_formula_moiety 'C34 H22 Fe N12 O2'
_chemical_formula_sum 'C34 H22 Fe N12 O2'
_chemical_formula_weight 686.48
_chemical_name_systematic
<i>trans</i>-Bis(quinoline-8-amine-\k^2^<i>N</i>,<i>N</i>')bis(1,1,3,3-tetracyano-2-methoxypropenido-\k<i>N</i>)iron(II)
_space_group_crystal_system triclinic
_space_group_IT_number 2
_space_group_name_Hall '-P 1'
_space_group_name_H-M_alt 'P -1'
_atom_sites_solution_hydrogens mixed
_atom_sites_solution_primary direct
_atom_sites_solution_secondary difmap
_audit_creation_method SHELXL-2017/1
_cell_angle_alpha 100.206(3)
_cell_angle_beta 90.276(3)
_cell_angle_gamma 90.500(3)
_cell_formula_units_Z 1
_cell_length_a 8.3617(5)
_cell_length_b 9.8067(6)
_cell_length_c 10.1251(5)
_cell_measurement_reflns_used 3704
_cell_measurement_temperature 299(2)
_cell_measurement_theta_max 28.497
_cell_measurement_theta_min 2.857
_cell_volume 817.08(8)
_computing_cell_refinement
;
SAINT V8.40B (Bruker, 2021)
;
_computing_data_collection
;
APEX4 (Bruker, 2021)
;
_computing_data_reduction
;
SAINT V8.40B (Bruker, 2021)
;
_computing_molecular_graphics
;
ORTEP-3 for Windows (Farrugia, 2012) and Mercury (Macrae <i>et al.</i>,
2020)
;
_computing_publication_material
;
<i>SHELXL2017/1</i> (Sheldrick, 2015b) and publCIF (Westrip,
2010)
;
_computing_structure_refinement
;
<i>SHELXL2017/1</i> (Sheldrick, 2015b)
;
_computing_structure_solution
;
<i>SHELXT</i> (Sheldrick, 2015a)
;
_diffrn_ambient_temperature 299(2)
_diffrn_detector 'Bruker Photon II'
_diffrn_measured_fraction_theta_full 0.999
_diffrn_measured_fraction_theta_max 0.997
_diffrn_measurement_device 'Fixed Chi Three-Circle Diffractometer'
_diffrn_measurement_device_type 'Bruker D8 VENTURE Duo'
_diffrn_measurement_method '\w and \f scans'
_diffrn_measurement_specimen_support 'MiTeGen micromount'
_diffrn_radiation_monochromator 'TRIUMPH graphite'
_diffrn_radiation_type MoK\a
_diffrn_radiation_wavelength 0.71073
_diffrn_reflns_av_R_equivalents 0.0480
_diffrn_reflns_av_unetI/netI 0.0295
_diffrn_reflns_limit_h_max 11
_diffrn_reflns_limit_h_min -11
_diffrn_reflns_limit_k_max 13
_diffrn_reflns_limit_k_min -13
_diffrn_reflns_limit_l_max 14
_diffrn_reflns_limit_l_min -14
_diffrn_reflns_number 41760
_diffrn_reflns_theta_full 25.242
_diffrn_reflns_theta_max 29.714
_diffrn_reflns_theta_min 2.436
_diffrn_source 'sealed tube'
_exptl_absorpt_coefficient_mu 0.513
_exptl_absorpt_correction_T_max 0.7448
_exptl_absorpt_correction_T_min 0.6753
_exptl_absorpt_correction_type multi-scan
_exptl_absorpt_process_details
;
(SADABS; Krause <i>et al.</i>,  2015)
;
_exptl_crystal_colour yellow
_exptl_crystal_density_diffrn 1.395
_exptl_crystal_description plate
_exptl_crystal_F_000 352
_exptl_crystal_size_max 0.210
_exptl_crystal_size_mid 0.180
_exptl_crystal_size_min 0.050
_refine_diff_density_max 0.325
_refine_diff_density_min -0.203
_refine_ls_extinction_method none
_refine_ls_goodness_of_fit_ref 1.058
_refine_ls_hydrogen_treatment mixed
_refine_ls_matrix_type full
_refine_ls_number_parameters 232
_refine_ls_number_reflns 4640
_refine_ls_number_restraints 0
_refine_ls_restrained_S_all 1.058
_refine_ls_R_factor_all 0.0495
_refine_ls_R_factor_gt 0.0385
_refine_ls_shift/su_max 0.000
_refine_ls_shift/su_mean 0.000
_refine_ls_structure_factor_coef Fsqd
_refine_ls_weighting_details 'w=1/[\s^2^(Fo^2^)+(0.0412P)^2^+0.3359P] where P=(Fo^2^+2Fc^2^)/3'
_refine_ls_weighting_scheme calc
_refine_ls_wR_factor_gt 0.0955
_refine_ls_wR_factor_ref 0.1037
_reflns_number_gt 3909
_reflns_number_total 4640
_reflns_threshold_expression 'I > 2\s(I)'
_cod_data_source_file zl4078.cif
_cod_data_source_block I
_cod_database_code 1573530
_shelx_space_group_comment
;
The symmetry employed for this shelxl refinement is uniquely defined
by the following loop, which should always be used as a source of
symmetry information in preference to the above space-group names.
They are only intended as comments.
;
_shelx_estimated_absorpt_t_min 0.900
_shelx_estimated_absorpt_t_max 0.975

loop_
_space_group_symop_operation_xyz
'x, y, z'
'-x, -y, -z'

loop_
_atom_site_type_symbol
_atom_site_label
_atom_site_fract_x
_atom_site_fract_y
_atom_site_fract_z
_atom_site_U_iso_or_equiv
_atom_site_adp_type
_atom_site_calc_flag
_atom_site_occupancy
_atom_site_disorder_assembly
_atom_site_disorder_group
Fe Fe1 0.500000 0.500000 0.500000 0.03405(10) Uani d 1 . .
O O1 0.74346(19) 0.00197(15) 0.05960(15) 0.0609(4) Uani d 1 . .
N N1 0.29013(17) 0.50285(13) 0.62516(13) 0.0378(3) Uani d 1 . .
N N2 0.32247(19) 0.59938(16) 0.38964(14) 0.0420(3) Uani d 1 . .
H H1 0.364(3) 0.671(3) 0.354(2) 0.067(7) Uiso d 1 . .
H H2 0.283(3) 0.538(3) 0.320(3) 0.073(7) Uiso d 1 . .
N N3 0.45064(17) 0.29722(14) 0.38569(14) 0.0406(3) Uani d 1 . .
N N4 0.3677(2) 0.3604(2) 0.0862(2) 0.0707(5) Uani d 1 . .
N N5 0.5201(3) -0.14868(19) 0.3218(2) 0.0780(6) Uani d 1 . .
N N6 0.8157(3) 0.2527(3) -0.1261(2) 0.0810(6) Uani d 1 . .
C C1 0.1911(2) 0.64840(17) 0.47750(16) 0.0391(3) Uani d 1 . .
C C2 0.17703(18) 0.59330(15) 0.59786(15) 0.0341(3) Uani d 1 . .
C C3 0.04890(19) 0.6362(2) 0.68605(17) 0.0432(4) Uani d 1 . .
C C4 -0.0580(2) 0.7348(3) 0.6558(2) 0.0623(6) Uani d 1 . .
H H4 -0.140959 0.765119 0.714225 0.075 Uiso calc 1 . .
C C5 -0.0405(3) 0.7861(3) 0.5409(2) 0.0705(6) Uani d 1 . .
H H5 -0.113006 0.851238 0.521376 0.085 Uiso calc 1 . .
C C6 0.0837(2) 0.7439(2) 0.4505(2) 0.0545(5) Uani d 1 . .
H H6 0.092832 0.780996 0.372447 0.065 Uiso calc 1 . .
C C7 0.2749(2) 0.45015(19) 0.73573(18) 0.0482(4) Uani d 1 . .
H H7 0.351765 0.388237 0.754634 0.058 Uiso calc 1 . .
C C8 0.1491(2) 0.4828(2) 0.82583(19) 0.0536(5) Uani d 1 . .
H H8 0.142130 0.441280 0.901400 0.064 Uiso calc 1 . .
C C9 0.0377(2) 0.5748(2) 0.80278(18) 0.0524(5) Uani d 1 . .
H H9 -0.045781 0.597725 0.862782 0.063 Uiso calc 1 . .
C C10 0.49612(18) 0.19840(15) 0.32012(15) 0.0337(3) Uani d 1 . .
C C11 0.5592(2) 0.08061(15) 0.23830(16) 0.0380(3) Uani d 1 . .
C C12 0.6374(2) 0.09521(16) 0.11809(16) 0.0387(3) Uani d 1 . .
C C13 0.6126(2) 0.20359(18) 0.04875(16) 0.0410(3) Uani d 1 . .
C C14 0.4770(2) 0.2904(2) 0.06994(18) 0.0466(4) Uani d 1 . .
C C15 0.5392(3) -0.04715(18) 0.28338(19) 0.0499(4) Uani d 1 . .
C C16 0.8475(3) -0.0676(3) 0.1383(3) 0.0799(8) Uani d 1 . .
H H16A 0.947226 -0.086625 0.092450 0.120 Uiso calc 1 . .
H H16B 0.798397 -0.153116 0.151162 0.120 Uiso calc 1 . .
H H16C 0.866451 -0.009761 0.223891 0.120 Uiso calc 1 . .
C C17 0.7249(2) 0.2298(2) -0.04895(19) 0.0537(5) Uani d 1 . .

loop_
_atom_site_aniso_label
_atom_site_aniso_U_11
_atom_site_aniso_U_22
_atom_site_aniso_U_33
_atom_site_aniso_U_12
_atom_site_aniso_U_13
_atom_site_aniso_U_23
Fe1 0.03897(18) 0.02907(15) 0.03390(16) 0.00370(11) 0.01334(12) 0.00447(11)
O1 0.0683(9) 0.0512(8) 0.0610(8) 0.0250(7) 0.0186(7) 0.0023(6)
N1 0.0448(7) 0.0317(6) 0.0375(6) 0.0003(5) 0.0127(5) 0.0076(5)
N2 0.0508(8) 0.0426(7) 0.0339(7) 0.0019(6) 0.0116(6) 0.0096(6)
N3 0.0466(8) 0.0347(7) 0.0396(7) -0.0003(6) 0.0106(6) 0.0039(5)
N4 0.0607(11) 0.0799(13) 0.0795(13) 0.0280(10) 0.0094(10) 0.0342(11)
N5 0.1082(17) 0.0418(9) 0.0890(14) 0.0018(10) 0.0172(12) 0.0246(9)
N6 0.0728(13) 0.1186(19) 0.0583(11) 0.0074(12) 0.0229(10) 0.0329(12)
C1 0.0381(8) 0.0429(8) 0.0358(7) -0.0013(6) 0.0036(6) 0.0058(6)
C2 0.0333(7) 0.0349(7) 0.0328(7) -0.0054(6) 0.0060(5) 0.0024(5)
C3 0.0295(7) 0.0561(10) 0.0414(8) -0.0036(7) 0.0061(6) 0.0010(7)
C4 0.0373(9) 0.0915(16) 0.0569(11) 0.0170(10) 0.0080(8) 0.0089(11)
C5 0.0534(12) 0.0933(17) 0.0687(14) 0.0300(12) 0.0032(10) 0.0233(12)
C6 0.0516(11) 0.0684(12) 0.0472(10) 0.0136(9) 0.0014(8) 0.0197(9)
C7 0.0590(11) 0.0426(9) 0.0466(9) 0.0034(8) 0.0165(8) 0.0171(7)
C8 0.0596(11) 0.0628(12) 0.0421(9) -0.0025(9) 0.0184(8) 0.0188(8)
C9 0.0417(9) 0.0722(13) 0.0425(9) -0.0065(9) 0.0155(7) 0.0076(8)
C10 0.0354(7) 0.0315(7) 0.0348(7) -0.0034(5) 0.0028(6) 0.0079(5)
C11 0.0464(9) 0.0274(7) 0.0400(8) 0.0023(6) 0.0037(6) 0.0049(6)
C12 0.0414(8) 0.0334(7) 0.0393(8) 0.0051(6) 0.0038(6) 0.0002(6)
C13 0.0417(8) 0.0460(9) 0.0358(7) 0.0048(7) 0.0056(6) 0.0083(6)
C14 0.0478(10) 0.0520(10) 0.0439(9) 0.0062(8) 0.0030(7) 0.0184(7)
C15 0.0641(12) 0.0330(8) 0.0531(10) 0.0024(8) 0.0063(9) 0.0086(7)
C16 0.0629(14) 0.0688(15) 0.110(2) 0.0318(12) 0.0115(14) 0.0208(14)
C17 0.0528(11) 0.0691(13) 0.0415(9) 0.0055(9) 0.0068(8) 0.0154(8)

loop_
_atom_type_symbol
_atom_type_description
_atom_type_scat_dispersion_real
_atom_type_scat_dispersion_imag
_atom_type_scat_source
C C 0.0033 0.0016 'International Tables Vol C Tables 4.2.6.8 and 6.1.1.4'
H H 0.0000 0.0000 'International Tables Vol C Tables 4.2.6.8 and 6.1.1.4'
N N 0.0061 0.0033 'International Tables Vol C Tables 4.2.6.8 and 6.1.1.4'
Fe Fe 0.3463 0.8444 'International Tables Vol C Tables 4.2.6.8 and 6.1.1.4'
O O 0.0106 0.0060 'International Tables Vol C Tables 4.2.6.8 and 6.1.1.4'

loop_
_geom_angle_atom_site_label_1
_geom_angle_atom_site_label_2
_geom_angle_atom_site_label_3
_geom_angle_site_symmetry_1
_geom_angle_site_symmetry_3
_geom_angle
_geom_angle_publ_flag
N1 Fe1 N1 2_666 . 180.0 y
N2 Fe1 N2 2_666 . 180.0 y
N3 Fe1 N3 2_666 . 180.0 y
N3 Fe1 N1 . . 94.72(5) y
N3 Fe1 N1 2_666 . 85.28(5) y
N3 Fe1 N2 . . 93.15(6) y
N3 Fe1 N2 . 2_666 86.85(6) y
N1 Fe1 N2 . . 77.62(5) y
N1 Fe1 N2 2_666 . 102.38(5) y
N3 Fe1 N1 2_666 2_666 94.72(5) ?
N3 Fe1 N1 . 2_666 85.28(5) ?
N3 Fe1 N2 2_666 2_666 93.15(6) ?
N1 Fe1 N2 2_666 2_666 77.62(5) ?
N1 Fe1 N2 . 2_666 102.38(5) ?
N3 Fe1 N2 2_666 . 86.85(6) ?
C12 O1 C16 . . 121.08(17) ?
C7 N1 C2 . . 118.11(14) ?
C7 N1 Fe1 . . 127.48(12) ?
C2 N1 Fe1 . . 113.00(9) ?
C1 N2 Fe1 . . 109.58(10) ?
C1 N2 H1 . . 109.7(15) ?
Fe1 N2 H1 . . 113.0(15) ?
C1 N2 H2 . . 108.1(17) ?
Fe1 N2 H2 . . 110.5(16) ?
H1 N2 H2 . . 106(2) ?
C10 N3 Fe1 . . 149.11(13) ?
C6 C1 C2 . . 119.65(16) ?
C6 C1 N2 . . 123.29(15) ?
C2 C1 N2 . . 117.06(14) ?
N1 C2 C3 . . 122.40(14) ?
N1 C2 C1 . . 118.37(13) ?
C3 C2 C1 . . 119.22(15) ?
C4 C3 C2 . . 119.59(17) ?
C4 C3 C9 . . 123.51(17) ?
C2 C3 C9 . . 116.91(17) ?
C5 C4 C3 . . 119.73(19) ?
C5 C4 H4 . . 120.1 ?
C3 C4 H4 . . 120.1 ?
C4 C5 C6 . . 122.0(2) ?
C4 C5 H5 . . 119.0 ?
C6 C5 H5 . . 119.0 ?
C1 C6 C5 . . 119.83(18) ?
C1 C6 H6 . . 120.1 ?
C5 C6 H6 . . 120.1 ?
N1 C7 C8 . . 123.26(18) ?
N1 C7 H7 . . 118.4 ?
C8 C7 H7 . . 118.4 ?
C9 C8 C7 . . 119.78(17) ?
C9 C8 H8 . . 120.1 ?
C7 C8 H8 . . 120.1 ?
C8 C9 C3 . . 119.47(16) ?
C8 C9 H9 . . 120.3 ?
C3 C9 H9 . . 120.3 ?
N3 C10 C11 . . 177.07(17) ?
C10 C11 C12 . . 119.28(14) ?
C10 C11 C15 . . 116.66(15) ?
C12 C11 C15 . . 124.06(15) ?
O1 C12 C13 . . 113.69(15) ?
O1 C12 C11 . . 121.78(15) ?
C13 C12 C11 . . 124.53(14) ?
C12 C13 C14 . . 122.64(15) ?
C12 C13 C17 . . 119.91(16) ?
C14 C13 C17 . . 117.45(16) ?
N4 C14 C13 . . 179.6(2) ?
N5 C15 C11 . . 178.3(2) ?
O1 C16 H16A . . 109.5 ?
O1 C16 H16B . . 109.5 ?
H16A C16 H16B . . 109.5 ?
O1 C16 H16C . . 109.5 ?
H16A C16 H16C . . 109.5 ?
H16B C16 H16C . . 109.5 ?
N6 C17 C13 . . 178.9(3) ?

loop_
_geom_bond_atom_site_label_1
_geom_bond_atom_site_label_2
_geom_bond_site_symmetry_2
_geom_bond_distance
_geom_bond_publ_flag
Fe1 N1 . 2.1670(10) y
Fe1 N2 . 2.190(2) y
Fe1 N3 . 2.1520(10) y
Fe1 N1 2_666 2.1670(10) ?
Fe1 N2 2_666 2.190(2) ?
Fe1 N3 2_666 2.1520(10) ?
O1 C12 . 1.3421(19) ?
O1 C16 . 1.433(3) ?
N1 C7 . 1.320(2) ?
N1 C2 . 1.363(2) ?
N2 C1 . 1.448(2) ?
N2 H1 . 0.91(3) ?
N2 H2 . 0.90(3) ?
N3 C10 . 1.143(2) ?
N4 C14 . 1.143(2) ?
N5 C15 . 1.142(2) ?
N6 C17 . 1.141(3) ?
C1 C6 . 1.364(3) ?
C1 C2 . 1.423(2) ?
C2 C3 . 1.416(2) ?
C3 C4 . 1.395(3) ?
C3 C9 . 1.422(3) ?
C4 C5 . 1.355(3) ?
C4 H4 . 0.9300 ?
C5 C6 . 1.404(3) ?
C5 H5 . 0.9300 ?
C6 H6 . 0.9300 ?
C7 C8 . 1.398(2) ?
C7 H7 . 0.9300 ?
C8 C9 . 1.350(3) ?
C8 H8 . 0.9300 ?
C9 H9 . 0.9300 ?
C10 C11 . 1.405(2) ?
C11 C12 . 1.413(2) ?
C11 C15 . 1.416(2) ?
C12 C13 . 1.390(2) ?
C13 C14 . 1.418(2) ?
C13 C17 . 1.422(2) ?
C16 H16A . 0.9600 ?
C16 H16B . 0.9600 ?
C16 H16C . 0.9600 ?

loop_
_geom_hbond_atom_site_label_D
_geom_hbond_atom_site_label_H
_geom_hbond_atom_site_label_A
_geom_hbond_site_symmetry_A
_geom_hbond_distance_DH
_geom_hbond_distance_HA
_geom_hbond_distance_DA
_geom_hbond_angle_DHA
_geom_hbond_publ_flag
N2 H1 N5 1_565 0.91(3) 2.26(3) 3.138(3) 162(2) yes
C7 H7 N5 2_656 0.93 2.58 3.392(3) 145.6 yes
C6 H6 N6 2_665 0.93 2.58 3.401(3) 147.7 yes
C16 H16A N6 2_755 0.96 2.64 3.355(3) 132.1 yes

loop_
_geom_torsion_atom_site_label_1
_geom_torsion_atom_site_label_2
_geom_torsion_atom_site_label_3
_geom_torsion_atom_site_label_4
_geom_torsion_site_symmetry_1
_geom_torsion_site_symmetry_2
_geom_torsion_site_symmetry_3
_geom_torsion_site_symmetry_4
_geom_torsion
_geom_torsion_publ_flag
Fe1 N2 C1 C6 . . . . 162.71(16) ?
Fe1 N2 C1 C2 . . . . -16.71(18) ?
C7 N1 C2 C3 . . . . 2.6(2) ?
Fe1 N1 C2 C3 . . . . -164.88(12) ?
C7 N1 C2 C1 . . . . -178.81(15) ?
Fe1 N1 C2 C1 . . . . 13.75(17) ?
C6 C1 C2 N1 . . . . -177.05(16) ?
N2 C1 C2 N1 . . . . 2.4(2) ?
C6 C1 C2 C3 . . . . 1.6(2) ?
N2 C1 C2 C3 . . . . -178.93(15) ?
N1 C2 C3 C4 . . . . 176.54(17) ?
C1 C2 C3 C4 . . . . -2.1(2) ?
N1 C2 C3 C9 . . . . -3.3(2) ?
C1 C2 C3 C9 . . . . 178.12(15) ?
C2 C3 C4 C5 . . . . 1.5(3) ?
C9 C3 C4 C5 . . . . -178.7(2) ?
C3 C4 C5 C6 . . . . -0.5(4) ?
C2 C1 C6 C5 . . . . -0.6(3) ?
N2 C1 C6 C5 . . . . 180.0(2) ?
C4 C5 C6 C1 . . . . 0.0(4) ?
C2 N1 C7 C8 . . . . -0.1(3) ?
Fe1 N1 C7 C8 . . . . 165.26(15) ?
N1 C7 C8 C9 . . . . -1.5(3) ?
C7 C8 C9 C3 . . . . 0.7(3) ?
C4 C3 C9 C8 . . . . -178.2(2) ?
C2 C3 C9 C8 . . . . 1.5(3) ?
C16 O1 C12 C13 . . . . 145.8(2) ?
C16 O1 C12 C11 . . . . -34.8(3) ?
C10 C11 C12 O1 . . . . 157.48(16) ?
C15 C11 C12 O1 . . . . -22.5(3) ?
C10 C11 C12 C13 . . . . -23.2(3) ?
C15 C11 C12 C13 . . . . 156.82(19) ?
O1 C12 C13 C14 . . . . 161.86(17) ?
C11 C12 C13 C14 . . . . -17.5(3) ?
O1 C12 C13 C17 . . . . -17.4(2) ?
C11 C12 C13 C17 . . . . 163.18(17) ?
